data_4061861
_journal_name_full Organometallics
_journal_year 2003
_chemical_formula_moiety 'C9 H4 Cl N O9 Os3, C H Cl3'
_chemical_formula_sum 'C10 H5 Cl4 N O9 Os3'
_chemical_formula_weight 995.56
_space_group_IT_number 14
_symmetry_cell_setting monoclinic
_symmetry_space_group_name_Hall '-P 2yn'
_symmetry_space_group_name_H-M 'P 1 21/n 1'
_cell_angle_alpha 90
_cell_angle_beta 99.82(1)
_cell_angle_gamma 90
_cell_formula_units_Z 4
_cell_length_a 12.535(1)
_cell_length_b 9.5150(9)
_cell_length_c 18.405(1)
_cell_measurement_temperature 298
_cell_volume 2163.0(3)
_diffrn_ambient_temperature 298
_exptl_crystal_density_diffrn 3.057
_cod_depositor_comments
;
The following automatic conversions were performed:

'_atom_site_thermal_displace_type' tag value 'Uij' was replaced with
'Uani' value 32 times.

Automatic conversion script
Id: cif_fix_values 1646 2011-03-28 12:23:43Z adriana 
;
_cod_original_sg_symbol_H-M 'P 21/n'
_cod_database_code 4061861

loop_
_symmetry_equiv_pos_as_xyz
'  +x,  +y,  +z'
1/2-x,1/2+y,1/2-z
'  -x,  -y,  -z'
1/2+x,1/2-y,1/2+z

loop_
_atom_site_aniso_label
_atom_site_aniso_U_11
_atom_site_aniso_U_22
_atom_site_aniso_U_33
_atom_site_aniso_U_12
_atom_site_aniso_U_13
_atom_site_aniso_U_23
Os(1) 0.0516(5) 0.0320(3) 0.0390(4) -0.0004(3) 0.0146(3) 0.0006(3)
Os(2) 0.0447(5) 0.0341(3) 0.0416(4) -0.0031(3) 0.0156(3) -0.0031(3)
Os(3) 0.0547(5) 0.0283(3) 0.0386(4) -0.0015(3) 0.0185(3) -0.0014(3)
Cl(1) 0.061(3) 0.050(2) 0.058(3) -0.001(2) 0.028(2) -0.007(2)
Cl(2) 0.087(6) 0.209(8) 0.131(6) 0.021(6) 0.017(5) -0.054(6)
Cl(3) 0.126(7) 0.221(8) 0.130(6) 0.008(6) 0.018(5) 0.089(6)
Cl(4) 0.144(8) 0.093(5) 0.31(1) -0.017(5) -0.064(8) -0.054(6)
O(1) 0.13(1) 0.072(8) 0.075(10) 0.025(9) 0.066(10) 0.018(7)
O(2) 0.07(1) 0.11(1) 0.11(1) -0.01(1) -0.038(10) -0.008(10)
O(3) 0.13(1) 0.031(6) 0.075(9) -0.016(8) 0.004(9) -0.005(6)
O(4) 0.08(1) 0.072(9) 0.12(1) -0.007(8) 0.06(1) 0.021(8)
O(5) 0.11(1) 0.045(7) 0.079(9) -0.007(7) 0.048(9) -0.030(7)
O(6) 0.07(1) 0.11(1) 0.10(1) 0.01(1) -0.019(9) -0.005(10)
O(7) 0.09(1) 0.076(9) 0.058(8) 0.028(8) 0.000(8) 0.019(7)
O(8) 0.09(1) 0.078(9) 0.081(10) -0.043(9) 0.034(9) -0.007(8)
O(9) 0.073(10) 0.070(8) 0.054(8) 0.003(7) 0.014(7) -0.036(7)
N(1) 0.047(9) 0.044(7) 0.039(7) 0.014(6) 0.020(7) 0.005(6)
C(1) 0.12(2) 0.025(8) 0.05(1) 0.007(10) 0.05(1) 0.013(8)
C(2) 0.05(1) 0.039(9) 0.10(2) 0.005(10) 0.04(1) 0.00(1)
C(3) 0.07(1) 0.046(10) 0.037(10) 0.009(10) 0.008(9) -0.001(8)
C(4) 0.05(1) 0.05(1) 0.07(1) 0.009(9) 0.04(1) 0.021(9)
C(5) 0.05(1) 0.06(1) 0.05(1) -0.017(9) 0.009(9) -0.019(9)
C(6) 0.04(1) 0.09(1) 0.08(1) 0.00(1) 0.03(1) -0.01(1)
C(7) 0.025(10) 0.08(1) 0.024(8) -0.021(9) 0.007(7) -0.027(8)
C(8) 0.04(1) 0.06(1) 0.025(8) 0.014(9) 0.002(8) -0.017(8)
C(9) 0.04(1) 0.037(9) 0.041(10) 0.010(8) 0.003(9) 0.010(7)
C(10) 0.05(1) 0.08(1) 0.09(1) 0.00(1) 0.01(1) -0.01(1)

loop_
_atom_site_label
_atom_site_fract_x
_atom_site_fract_y
_atom_site_fract_z
_atom_site_U_iso_or_equiv
_atom_site_thermal_displace_type
_atom_site_calc_flag
_atom_site_calc_attached_atom
Os(1) 0.73362(6) 0.18840(6) 0.93543(4) 0.0401(2) Uani ? ?
Os(2) 0.55019(6) 0.23045(6) 0.82498(4) 0.0392(2) Uani ? ?
Os(3) 0.65623(6) 0.47958(6) 0.87957(4) 0.0393(2) Uani ? ?
Cl(1) 0.8428(4) 0.1465(4) 0.8376(2) 0.054(1) Uani ? ?
Cl(2) 0.6736(5) 0.0821(9) 0.3110(4) 0.143(3) Uani ? ?
Cl(3) 0.5715(6) 0.0660(9) 0.4362(4) 0.160(4) Uani ? ?
Cl(4) 0.6564(7) 0.3208(7) 0.3952(5) 0.194(4) Uani ? ?
O(1) 0.599(1) 0.250(1) 1.0530(6) 0.086(5) Uani ? ?
O(2) 0.949(1) 0.169(2) 1.0449(8) 0.102(6) Uani ? ?
O(3) 0.682(1) -0.123(1) 0.9319(7) 0.079(5) Uani ? ?
O(4) 0.413(1) 0.073(1) 0.9176(7) 0.088(5) Uani ? ?
O(5) 0.608(1) -0.041(1) 0.7537(6) 0.074(5) Uani ? ?
O(6) 0.362(1) 0.316(2) 0.7072(8) 0.097(6) Uani ? ?
O(7) 0.493(1) 0.693(1) 0.8009(6) 0.075(5) Uani ? ?
O(8) 0.846(1) 0.674(1) 0.8710(7) 0.082(5) Uani ? ?
O(9) 0.6223(10) 0.590(1) 1.0293(6) 0.065(4) Uani ? ?
N(1) 0.6603(10) 0.366(1) 0.7817(6) 0.042(4) Uani ? ?
C(1) 0.647(2) 0.224(1) 1.0074(9) 0.062(6) Uani ? ?
C(2) 0.868(1) 0.180(2) 1.004(1) 0.058(6) Uani ? ?
C(3) 0.703(1) -0.007(2) 0.9334(8) 0.051(6) Uani ? ?
C(4) 0.462(1) 0.132(2) 0.8828(9) 0.055(6) Uani ? ?
C(5) 0.587(1) 0.064(2) 0.7782(9) 0.053(6) Uani ? ?
C(6) 0.434(2) 0.288(2) 0.751(1) 0.066(7) Uani ? ?
C(7) 0.557(1) 0.614(2) 0.8302(8) 0.042(5) Uani ? ?
C(8) 0.780(1) 0.602(2) 0.8754(8) 0.042(5) Uani ? ?
C(9) 0.640(1) 0.554(1) 0.9763(8) 0.040(5) Uani ? ?
C(10) 0.598(1) 0.172(2) 0.363(1) 0.074(7) Uani ? ?
H(1) 0.7344 0.3600 0.9327 0.0666 Uani ? ?
H(2) 0.5299 0.3755 0.8760 0.0608 Uani ? ?
H(3) 0.7225 0.3295 0.7776 0.0501 Uani ? ?
H(4) 0.6338 0.4098 0.7410 0.0501 Uani ? ?
H(5) 0.5305 0.1949 0.3331 0.0887 Uani ? ?

loop_
_geom_bond_atom_site_label_1
_geom_bond_atom_site_label_2
_geom_bond_distance
_geom_bond_site_symmetry_1
_geom_bond_site_symmetry_2
_geom_bond_publ_flag
Os(1) Os(2) 2.826(1) ? ? yes
Os(1) Os(3) 3.0551(9) ? ? yes
Os(1) Cl(1) 2.472(4) ? ? yes
Os(1) C(1) 1.88(2) ? ? yes
Os(1) C(2) 1.92(2) ? ? yes
Os(1) C(3) 1.89(2) ? ? yes
Os(2) Os(3) 2.8178(9) ? ? yes
Os(2) N(1) 2.14(1) ? ? yes
Os(2) C(4) 1.91(1) ? ? yes
Os(2) C(5) 1.90(2) ? ? yes
Os(2) C(6) 1.90(2) ? ? yes
Os(3) N(1) 2.11(1) ? ? yes
Os(3) C(7) 1.90(2) ? ? yes
Os(3) C(8) 1.95(2) ? ? yes
Os(3) C(9) 1.96(2) ? ? yes
Cl(2) C(10) 1.70(2) ? ? yes
Cl(3) C(10) 1.76(2) ? ? yes
Cl(4) C(10) 1.65(2) ? ? yes
O(1) C(1) 1.14(2) ? ? yes
O(2) C(2) 1.16(2) ? ? yes
O(3) C(3) 1.14(2) ? ? yes
O(4) C(4) 1.11(2) ? ? yes
O(5) C(5) 1.14(2) ? ? yes
O(6) C(6) 1.14(2) ? ? yes
O(7) C(7) 1.16(2) ? ? yes
O(8) C(8) 1.09(2) ? ? yes
O(9) C(9) 1.10(2) ? ? yes
